data_4020559
loop_
_publ_author_name
'Jonathan P. May'
'Pierre Fournier'
'Jonathan Pellicelli'
'Brian O. Patrick'
'David M. Perrin'

_publ_section_title
;
 High Yielding Synthesis of 3a-Hydroxypyrrolo[2,3-b]indoline
 Dipeptide Methyl Esters: Synthons for Expedient
 Introduction of the Hydroxypyrroloindoline Moiety into Larger
 Peptide-Based Natural Products and
 for the Creation of Tryptathionine Bridges.
;
_journal_name_full 'Journal of Organic Chemistry'
_journal_page_first 8424
_journal_page_last 8430
_journal_paper_doi 10.1021/jo051105t
_journal_volume 70
_journal_year 2005
_chemical_formula_sum 'C33 H31 N3 O4'
_chemical_formula_weight 533.61
_space_group_IT_number 4
_symmetry_cell_setting monoclinic
_symmetry_space_group_name_Hall 'P 2yb'
_symmetry_space_group_name_H-M 'P 1 21 1'
_cell_angle_alpha 90.00
_cell_angle_beta 116.652(4)
_cell_angle_gamma 90.00
_cell_formula_units_Z 2
_cell_length_a 8.3751(8)
_cell_length_b 17.175(2)
_cell_length_c 10.4335(11)
_cell_measurement_temperature 173(2)
_cell_volume 1341.3(3)
_diffrn_ambient_temperature 173(2)
_exptl_crystal_density_diffrn 1.321
_cod_original_sg_symbol_H-M 'P 21'
_cod_database_code 4020559

loop_
_symmetry_equiv_pos_as_xyz
'x, y, z'
'-x, y+1/2, -z'

loop_
_atom_site_label
_atom_site_type_symbol
_atom_site_fract_x
_atom_site_fract_y
_atom_site_fract_z
_atom_site_U_iso_or_equiv
_atom_site_adp_type
_atom_site_occupancy
_atom_site_symmetry_multiplicity
_atom_site_calc_flag
_atom_site_refinement_flags
_atom_site_disorder_assembly
_atom_site_disorder_group
C2 C 0.4030(3) 0.25324(16) 0.6666(3) 0.0230(7) Uani 1 1 d . . .
H2 H 0.5096 0.2185 0.7130 0.028 Uiso 1 1 calc R . .
C3 C 0.2408(3) 0.20575(16) 0.5618(3) 0.0276(7) Uani 1 1 d . . .
H3A H 0.2319 0.2065 0.4639 0.033 Uiso 1 1 calc R . .
H3B H 0.2483 0.1511 0.5941 0.033 Uiso 1 1 calc R . .
C3A C 0.0810(3) 0.24787(16) 0.5660(3) 0.0261(7) Uani 1 1 d . . .
C4 C -0.2057(4) 0.16589(16) 0.4197(3) 0.0320(7) Uani 1 1 d . . .
H4 H -0.2161 0.1812 0.3287 0.038 Uiso 1 1 calc R . .
C4A C -0.0701(3) 0.19462(14) 0.5444(3) 0.0243(7) Uani 1 1 d . . .
C5 C -0.3275(4) 0.11377(17) 0.4301(3) 0.0388(8) Uani 1 1 d . . .
H5 H -0.4198 0.0922 0.3454 0.047 Uiso 1 1 calc R . .
C6 C -0.3148(4) 0.09348(17) 0.5618(4) 0.0386(8) Uani 1 1 d . . .
H6 H -0.4011 0.0594 0.5669 0.046 Uiso 1 1 calc R . .
C7 C -0.1791(4) 0.12181(17) 0.6865(3) 0.0324(7) Uani 1 1 d . . .
H7 H -0.1697 0.1070 0.7774 0.039 Uiso 1 1 calc R . .
C7A C -0.0556(3) 0.17283(16) 0.6764(3) 0.0260(7) Uani 1 1 d . . .
C8A C 0.1563(3) 0.27104(15) 0.7240(3) 0.0250(7) Uani 1 1 d . . .
H8A H 0.1012 0.3210 0.7334 0.030 Uiso 1 1 calc R . .
C9 C 0.4820(3) 0.28397(14) 0.9288(3) 0.0203(7) Uani 1 1 d . . .
C10 C 0.5965(3) 0.35831(15) 0.9672(3) 0.0231(7) Uani 1 1 d . . .
C11 C 0.5799(4) 0.41588(15) 0.8688(3) 0.0275(7) Uani 1 1 d . . .
H11 H 0.4956 0.4097 0.7712 0.033 Uiso 1 1 calc R . .
C12 C 0.6859(4) 0.48291(17) 0.9117(3) 0.0341(8) Uani 1 1 d . . .
H12 H 0.6764 0.5207 0.8422 0.041 Uiso 1 1 calc R . .
C13 C 0.8037(4) 0.49464(17) 1.0535(3) 0.0324(8) Uani 1 1 d . . .
H13 H 0.8746 0.5405 1.0827 0.039 Uiso 1 1 calc R . .
C14 C 0.8168(4) 0.43887(15) 1.1520(3) 0.0304(8) Uani 1 1 d . . .
H14 H 0.8967 0.4468 1.2503 0.036 Uiso 1 1 calc R . .
C15 C 0.7169(3) 0.37190(16) 1.1115(3) 0.0273(7) Uani 1 1 d . . .
H15 H 0.7293 0.3342 1.1820 0.033 Uiso 1 1 calc R . .
C16 C 0.5992(3) 0.20962(15) 0.9640(3) 0.0226(6) Uani 1 1 d . . .
C17 C 0.7851(4) 0.21106(17) 1.0250(3) 0.0282(7) Uani 1 1 d . . .
H17 H 0.8455 0.2597 1.0429 0.034 Uiso 1 1 calc R . .
C18 C 0.8829(4) 0.14294(17) 1.0598(3) 0.0324(8) Uani 1 1 d . . .
H18 H 1.0096 0.1454 1.1023 0.039 Uiso 1 1 calc R . .
C19 C 0.8005(4) 0.07180(17) 1.0341(3) 0.0326(7) Uani 1 1 d . . .
H19 H 0.8689 0.0252 1.0607 0.039 Uiso 1 1 calc R . .
C20 C 0.6140(4) 0.06896(17) 0.9682(3) 0.0314(7) Uani 1 1 d . . .
H20 H 0.5544 0.0201 0.9468 0.038 Uiso 1 1 calc R . .
C21 C 0.5174(4) 0.13634(15) 0.9344(3) 0.0260(7) Uani 1 1 d . . .
H21 H 0.3907 0.1334 0.8893 0.031 Uiso 1 1 calc R . .
C22 C 0.3808(3) 0.28860(15) 1.0208(3) 0.0231(7) Uani 1 1 d . . .
C23 C 0.3986(3) 0.23515(15) 1.1246(3) 0.0235(7) Uani 1 1 d . . .
H23 H 0.4721 0.1907 1.1386 0.028 Uiso 1 1 calc R . .
C24 C 0.3118(4) 0.24495(17) 1.2087(3) 0.0308(7) Uani 1 1 d . . .
H24 H 0.3302 0.2081 1.2819 0.037 Uiso 1 1 calc R . .
C25 C 0.1999(4) 0.30654(18) 1.1889(3) 0.0338(8) Uani 1 1 d . . .
H25 H 0.1362 0.3115 1.2443 0.041 Uiso 1 1 calc R . .
C26 C 0.1814(4) 0.36190(18) 1.0857(3) 0.0348(8) Uani 1 1 d . . .
H26 H 0.1061 0.4057 1.0717 0.042 Uiso 1 1 calc R . .
C27 C 0.2720(3) 0.35357(16) 1.0032(3) 0.0268(7) Uani 1 1 d . . .
H27 H 0.2602 0.3922 0.9344 0.032 Uiso 1 1 calc R . .
C28 C 0.4400(4) 0.31673(17) 0.5832(3) 0.0246(7) Uani 1 1 d . . .
C30 C 0.6304(4) 0.35938(17) 0.4750(3) 0.0317(7) Uani 1 1 d . . .
H30A H 0.5242 0.3907 0.4135 0.038 Uiso 1 1 calc R . .
H30B H 0.6668 0.3292 0.4117 0.038 Uiso 1 1 calc R . .
C31 C 0.7806(4) 0.41331(17) 0.5674(4) 0.0303(7) Uani 1 1 d . . .
C32 C 0.9710(4) 0.51041(18) 0.5554(4) 0.0555(10) Uani 1 1 d . . .
H32A H 0.9817 0.5465 0.4868 0.083 Uiso 1 1 calc R . .
H32B H 1.0757 0.4762 0.5955 0.083 Uiso 1 1 calc R . .
H32C H 0.9638 0.5401 0.6329 0.083 Uiso 1 1 calc R . .
N1 N 0.3497(3) 0.28153(12) 0.7738(2) 0.0226(5) Uani 1 1 d . . .
N8 N 0.0975(3) 0.20573(13) 0.7873(3) 0.0267(6) Uani 1 1 d . . .
N29 N 0.5838(3) 0.30652(15) 0.5598(3) 0.0303(6) Uani 1 1 d . . .
O1 O 0.0186(3) 0.31192(11) 0.46998(19) 0.0311(5) Uani 1 1 d . . .
O2 O 0.3395(2) 0.37338(11) 0.5312(2) 0.0329(5) Uani 1 1 d . . .
O3 O 0.8623(3) 0.41089(12) 0.6946(2) 0.0415(5) Uani 1 1 d . . .
O4 O 0.8102(3) 0.46362(11) 0.4825(2) 0.0418(6) Uani 1 1 d . . .
H1 H 0.113(5) 0.354(2) 0.496(3) 0.074(11) Uiso 1 1 d . . .
H8 H 0.090(3) 0.2164(14) 0.868(3) 0.022(8) Uiso 1 1 d . . .
H29 H 0.647(3) 0.2668(15) 0.596(3) 0.021(9) Uiso 1 1 d . . .

loop_
_atom_site_aniso_label
_atom_site_aniso_U_11
_atom_site_aniso_U_22
_atom_site_aniso_U_33
_atom_site_aniso_U_23
_atom_site_aniso_U_13
_atom_site_aniso_U_12
C2 0.0115(14) 0.0368(17) 0.0188(16) 0.0017(14) 0.0052(13) 0.0046(12)
C3 0.0253(17) 0.0334(17) 0.0229(16) 0.0001(14) 0.0098(14) -0.0009(14)
C3A 0.0213(16) 0.0290(16) 0.0243(18) 0.0027(14) 0.0071(14) 0.0026(13)
C4 0.0292(19) 0.0357(18) 0.0303(19) 0.0005(14) 0.0127(17) 0.0018(15)
C4A 0.0119(16) 0.0375(19) 0.0196(18) -0.0003(14) 0.0035(14) 0.0024(14)
C5 0.0243(18) 0.044(2) 0.033(2) -0.0061(16) -0.0001(16) -0.0062(16)
C6 0.0175(19) 0.048(2) 0.045(2) 0.0036(17) 0.0092(17) -0.0049(14)
C7 0.0188(17) 0.0446(19) 0.033(2) 0.0089(15) 0.0106(16) 0.0012(15)
C7A 0.0157(17) 0.0361(17) 0.025(2) -0.0010(14) 0.0080(16) 0.0020(14)
C8A 0.0171(15) 0.0334(17) 0.0213(17) 0.0035(13) 0.0057(14) 0.0039(13)
C9 0.0132(15) 0.0304(16) 0.0166(17) 0.0009(12) 0.0059(13) 0.0026(13)
C10 0.0137(15) 0.0284(17) 0.0298(19) -0.0019(15) 0.0121(15) 0.0032(13)
C11 0.0240(16) 0.0268(17) 0.0338(19) 0.0002(16) 0.0148(14) -0.0001(14)
C12 0.0321(19) 0.0318(19) 0.044(2) 0.0038(15) 0.0218(18) -0.0003(15)
C13 0.0156(17) 0.0348(19) 0.046(2) -0.0087(17) 0.0127(17) -0.0040(14)
C14 0.0184(17) 0.035(2) 0.035(2) -0.0058(16) 0.0103(15) -0.0039(15)
C15 0.0173(16) 0.0376(19) 0.0255(19) 0.0037(15) 0.0082(14) -0.0005(15)
C16 0.0172(17) 0.0339(18) 0.0173(16) 0.0049(14) 0.0082(13) 0.0005(14)
C17 0.0242(18) 0.0307(18) 0.0296(17) -0.0049(15) 0.0119(14) -0.0046(15)
C18 0.0172(16) 0.035(2) 0.0395(19) 0.0046(15) 0.0081(15) 0.0051(15)
C19 0.034(2) 0.035(2) 0.0319(19) 0.0066(14) 0.0167(16) 0.0095(15)
C20 0.0273(19) 0.0307(19) 0.0351(19) 0.0009(14) 0.0129(15) -0.0013(15)
C21 0.0206(16) 0.0300(19) 0.0245(17) 0.0035(13) 0.0074(14) 0.0019(15)
C22 0.0144(16) 0.0331(17) 0.0184(17) -0.0033(14) 0.0043(13) -0.0044(13)
C23 0.0135(15) 0.0376(19) 0.0189(17) 0.0015(14) 0.0067(14) -0.0031(12)
C24 0.0216(17) 0.052(2) 0.0150(17) 0.0056(15) 0.0049(15) -0.0040(16)
C25 0.0196(17) 0.058(2) 0.0269(19) -0.0051(16) 0.0128(15) -0.0038(17)
C26 0.0196(17) 0.049(2) 0.038(2) -0.0051(17) 0.0145(16) 0.0020(15)
C27 0.0183(16) 0.0357(19) 0.0219(17) -0.0017(14) 0.0051(14) -0.0011(15)
C28 0.0161(17) 0.0347(19) 0.0234(18) -0.0052(15) 0.0092(14) -0.0032(16)
C30 0.0270(17) 0.0375(18) 0.0405(19) 0.0024(16) 0.0240(15) -0.0020(15)
C31 0.0201(17) 0.0335(18) 0.037(2) 0.0025(17) 0.0130(17) 0.0054(14)
C32 0.051(2) 0.045(2) 0.067(3) -0.0014(18) 0.024(2) -0.0161(19)
N1 0.0112(12) 0.0378(13) 0.0202(14) -0.0006(10) 0.0080(11) 0.0002(10)
N8 0.0145(14) 0.0434(15) 0.0179(15) -0.0002(13) 0.0033(13) -0.0031(11)
N29 0.0221(15) 0.0354(17) 0.0346(16) 0.0055(13) 0.0138(13) 0.0044(14)
O1 0.0244(11) 0.0387(13) 0.0267(12) 0.0089(10) 0.0084(9) 0.0040(10)
O2 0.0265(12) 0.0391(12) 0.0333(13) 0.0071(10) 0.0136(10) 0.0058(10)
O3 0.0286(12) 0.0588(14) 0.0329(15) -0.0030(11) 0.0101(11) -0.0032(10)
O4 0.0345(14) 0.0420(13) 0.0472(15) 0.0059(11) 0.0167(12) -0.0091(10)

loop_
_geom_bond_atom_site_label_1
_geom_bond_atom_site_label_2
_geom_bond_distance
_geom_bond_site_symmetry_2
_geom_bond_publ_flag
C2 N1 1.461(3) . ?
C2 C28 1.512(4) . ?
C2 C3 1.540(4) . ?
C2 H2 1.0000 . ?
C3 C3A 1.539(4) . ?
C3 H3A 0.9900 . ?
C3 H3B 0.9900 . ?
C3A O1 1.420(3) . ?
C3A C4A 1.494(4) . ?
C3A C8A 1.530(4) . ?
C4 C4A 1.379(4) . ?
C4 C5 1.397(4) . ?
C4 H4 0.9500 . ?
C4A C7A 1.378(4) . ?
C5 C6 1.375(4) . ?
C5 H5 0.9500 . ?
C6 C7 1.377(4) . ?
C6 H6 0.9500 . ?
C7 C7A 1.395(4) . ?
C7 H7 0.9500 . ?
C7A N8 1.404(3) . ?
C8A N1 1.473(3) . ?
C8A N8 1.493(3) . ?
C8A H8A 1.0000 . ?
C9 N1 1.496(3) . ?
C9 C10 1.538(4) . ?
C9 C22 1.541(4) . ?
C9 C16 1.551(4) . ?
C10 C11 1.387(4) . ?
C10 C15 1.406(4) . ?
C11 C12 1.399(4) . ?
C11 H11 0.9500 . ?
C12 C13 1.376(4) . ?
C12 H12 0.9500 . ?
C13 C14 1.373(4) . ?
C13 H13 0.9500 . ?
C14 C15 1.372(4) . ?
C14 H14 0.9500 . ?
C15 H15 0.9500 . ?
C16 C17 1.393(4) . ?
C16 C21 1.399(4) . ?
C17 C18 1.380(4) . ?
C17 H17 0.9500 . ?
C18 C19 1.369(4) . ?
C18 H18 0.9500 . ?
C19 C20 1.397(4) . ?
C19 H19 0.9500 . ?
C20 C21 1.364(4) . ?
C20 H20 0.9500 . ?
C21 H21 0.9500 . ?
C22 C23 1.376(4) . ?
C22 C27 1.400(4) . ?
C23 C24 1.377(4) . ?
C23 H23 0.9500 . ?
C24 C25 1.366(4) . ?
C24 H24 0.9500 . ?
C25 C26 1.392(4) . ?
C25 H25 0.9500 . ?
C26 C27 1.387(4) . ?
C26 H26 0.9500 . ?
C27 H27 0.9500 . ?
C28 O2 1.241(3) . ?
C28 N29 1.343(3) . ?
C30 N29 1.438(3) . ?
C30 C31 1.511(4) . ?
C30 H30A 0.9900 . ?
C30 H30B 0.9900 . ?
C31 O3 1.190(3) . ?
C31 O4 1.338(4) . ?
C32 O4 1.456(3) . ?
C32 H32A 0.9800 . ?
C32 H32B 0.9800 . ?
C32 H32C 0.9800 . ?
N8 H8 0.89(3) . ?
N29 H29 0.84(3) . ?
O1 H1 1.01(4) . ?

loop_
_cod_related_entry_id
_cod_related_entry_database
_cod_related_entry_code
1 ChemSpider 9686916
